data_7214432
loop_
_publ_author_name
'Xu, Zhiguang'
'Liu, Haiyang'
'Mahmood, Mian HR'
'Cai, Yuepeng'
'Xu, Xuan'
'Tang, Youwen'

_publ_section_title
;
 Spontaneous resolution of chiral bis-sulfoxides with asymmetric
 atropisomerism
;
_journal_issue 19
_journal_name_full CrystEngComm
_journal_page_first 3839
_journal_paper_doi 10.1039/c4ce00296b
_journal_volume 16
_journal_year 2014
_chemical_formula_moiety 'C16 H26 O2 S2'
_chemical_formula_sum 'C16 H26 O2 S2'
_chemical_formula_weight 314.51
_chemical_name_systematic 1,4-bis((tert-butylsulfinyl)methyl)benzene
_space_group_IT_number 14
_symmetry_cell_setting monoclinic
_symmetry_Int_Tables_number 14
_symmetry_space_group_name_Hall '-P 2ybc'
_symmetry_space_group_name_H-M 'P 1 21/c 1'
_atom_sites_solution_hydrogens geom
_atom_sites_solution_primary direct
_atom_sites_solution_secondary difmap
_audit_creation_method SHELXL-97
_cell_angle_alpha 90.00
_cell_angle_beta 90.592(9)
_cell_angle_gamma 90.00
_cell_formula_units_Z 4
_cell_length_a 5.985(4)
_cell_length_b 10.346(7)
_cell_length_c 27.985(18)
_cell_measurement_reflns_used 1150
_cell_measurement_temperature 293(2)
_cell_measurement_theta_max 19.56
_cell_measurement_theta_min 2.91
_cell_volume 1733(2)
_computing_cell_refinement 'Bruker SMART'
_computing_data_collection 'Bruker SMART'
_computing_data_reduction 'Bruker SAINT'
_computing_molecular_graphics 'Bruker SHELXTL'
_computing_publication_material 'Bruker SHELXTL'
_computing_structure_refinement 'SHELXL-97 (Sheldrick, 1997)'
_computing_structure_solution 'SHELXS-97 (Sheldrick, 1990)'
_diffrn_ambient_temperature 293(2)
_diffrn_measured_fraction_theta_full 0.993
_diffrn_measured_fraction_theta_max 0.944
_diffrn_measurement_device_type 'CCD area detector'
_diffrn_measurement_method 'phi and omega scans'
_diffrn_radiation_monochromator graphite
_diffrn_radiation_type MoK\a
_diffrn_radiation_wavelength 0.71073
_diffrn_reflns_av_R_equivalents 0.0632
_diffrn_reflns_av_sigmaI/netI 0.1158
_diffrn_reflns_limit_h_max 7
_diffrn_reflns_limit_h_min -7
_diffrn_reflns_limit_k_max 10
_diffrn_reflns_limit_k_min -13
_diffrn_reflns_limit_l_max 36
_diffrn_reflns_limit_l_min -36
_diffrn_reflns_number 9885
_diffrn_reflns_theta_full 25.00
_diffrn_reflns_theta_max 27.87
_diffrn_reflns_theta_min 2.10
_diffrn_source 'fine-focus sealed tube'
_exptl_absorpt_coefficient_mu 0.307
_exptl_absorpt_correction_type none
_exptl_crystal_colour white
_exptl_crystal_density_diffrn 1.205
_exptl_crystal_density_method 'not measured'
_exptl_crystal_description block
_exptl_crystal_F_000 680
_exptl_crystal_size_max 0.29
_exptl_crystal_size_mid 0.21
_exptl_crystal_size_min 0.16
_refine_diff_density_max 0.742
_refine_diff_density_min -0.339
_refine_diff_density_rms 0.102
_refine_ls_extinction_coef 0.025(5)
_refine_ls_extinction_expression Fc^*^=kFc[1+0.001xFc^2^\l^3^/sin(2\q)]^-1/4^
_refine_ls_extinction_method SHELXL
_refine_ls_goodness_of_fit_ref 1.025
_refine_ls_hydrogen_treatment constr
_refine_ls_matrix_type full
_refine_ls_number_parameters 188
_refine_ls_number_reflns 3899
_refine_ls_number_restraints 0
_refine_ls_restrained_S_all 1.025
_refine_ls_R_factor_all 0.1749
_refine_ls_R_factor_gt 0.1103
_refine_ls_shift/su_max 0.004
_refine_ls_shift/su_mean 0.001
_refine_ls_structure_factor_coef Fsqd
_refine_ls_weighting_details 'calc w=1/[\s^2^(Fo^2^)+(0.1293P)^2^+5.1167P] where P=(Fo^2^+2Fc^2^)/3'
_refine_ls_weighting_scheme calc
_refine_ls_wR_factor_gt 0.2965
_refine_ls_wR_factor_ref 0.3307
_reflns_number_gt 2080
_reflns_number_total 3899
_reflns_threshold_expression >2sigma(I)
_cod_data_source_file c4ce00296b2.cif
_cod_data_source_block c
_cod_original_sg_symbol_H-M 'P 21/c'
_cod_database_code 7214432

loop_
_symmetry_equiv_pos_as_xyz
'x, y, z'
'-x, y+1/2, -z+1/2'
'-x, -y, -z'
'x, -y-1/2, z-1/2'

loop_
_atom_site_label
_atom_site_type_symbol
_atom_site_fract_x
_atom_site_fract_y
_atom_site_fract_z
_atom_site_U_iso_or_equiv
_atom_site_adp_type
_atom_site_occupancy
_atom_site_symmetry_multiplicity
_atom_site_calc_flag
_atom_site_refinement_flags
C1 C 0.1962(17) 0.2753(8) 0.4084(3) 0.082(3) Uani 1 1 d .
H1A H 0.2829 0.3522 0.4136 0.123 Uiso 1 1 calc R
H1B H 0.0426 0.2922 0.4156 0.123 Uiso 1 1 calc R
H1C H 0.2080 0.2493 0.3756 0.123 Uiso 1 1 calc R
C2 C 0.1576(15) 0.0442(8) 0.4303(3) 0.075(2) Uani 1 1 d .
H2A H 0.0046 0.0534 0.4397 0.112 Uiso 1 1 calc R
H2B H 0.2262 -0.0245 0.4483 0.112 Uiso 1 1 calc R
H2C H 0.1633 0.0243 0.3968 0.112 Uiso 1 1 calc R
C3 C 0.2822(11) 0.1698(7) 0.4399(2) 0.0539(16) Uani 1 1 d .
C4 C 0.5248(14) 0.1437(11) 0.4347(4) 0.096(3) Uani 1 1 d .
H4A H 0.5553 0.1210 0.4021 0.144 Uiso 1 1 calc R
H4B H 0.5676 0.0735 0.4553 0.144 Uiso 1 1 calc R
H4C H 0.6083 0.2196 0.4433 0.144 Uiso 1 1 calc R
C5 C 0.3858(14) 0.3554(7) 0.5094(2) 0.068(2) Uani 1 1 d .
H5A H 0.5317 0.3449 0.4952 0.082 Uiso 1 1 calc R
H5B H 0.3089 0.4251 0.4929 0.082 Uiso 1 1 calc R
C6 C 0.4127(12) 0.3890(7) 0.5617(2) 0.0579(17) Uani 1 1 d .
C7 C 0.2541(13) 0.4553(7) 0.5853(3) 0.0639(19) Uani 1 1 d .
H7 H 0.1259 0.4813 0.5689 0.077 Uiso 1 1 calc R
C8 C 0.2769(12) 0.4855(7) 0.6330(2) 0.0577(17) Uani 1 1 d .
H8 H 0.1653 0.5319 0.6483 0.069 Uiso 1 1 calc R
C9 C 0.4676(11) 0.4464(6) 0.6588(2) 0.0527(16) Uani 1 1 d .
C10 C 0.6294(13) 0.3800(7) 0.6343(3) 0.0639(19) Uani 1 1 d .
H10 H 0.7585 0.3541 0.6504 0.077 Uiso 1 1 calc R
C11 C 0.6049(13) 0.3512(7) 0.5867(3) 0.0651(19) Uani 1 1 d .
H11 H 0.7169 0.3063 0.5709 0.078 Uiso 1 1 calc R
C12 C 0.4910(13) 0.4730(8) 0.7105(2) 0.0660(19) Uani 1 1 d .
H12A H 0.5213 0.3926 0.7272 0.079 Uiso 1 1 calc R
H12B H 0.3509 0.5070 0.7223 0.079 Uiso 1 1 calc R
C13 C 0.5409(14) 0.5622(9) 0.8152(3) 0.080(2) Uani 1 1 d .
H13A H 0.4612 0.4821 0.8122 0.120 Uiso 1 1 calc R
H13B H 0.4514 0.6311 0.8023 0.120 Uiso 1 1 calc R
H13C H 0.5725 0.5789 0.8484 0.120 Uiso 1 1 calc R
C14 C 0.7562(12) 0.5537(7) 0.7884(2) 0.0569(17) Uani 1 1 d .
C15 C 0.8648(16) 0.4224(8) 0.7930(3) 0.085(3) Uani 1 1 d .
H15A H 0.9847 0.4156 0.7706 0.127 Uiso 1 1 calc R
H15B H 0.7561 0.3563 0.7865 0.127 Uiso 1 1 calc R
H15C H 0.9228 0.4119 0.8249 0.127 Uiso 1 1 calc R
C16 C 0.9194(14) 0.6599(8) 0.8036(3) 0.077(2) Uani 1 1 d .
H16A H 0.9687 0.6445 0.8359 0.115 Uiso 1 1 calc R
H16B H 0.8461 0.7423 0.8018 0.115 Uiso 1 1 calc R
H16C H 1.0459 0.6596 0.7828 0.115 Uiso 1 1 calc R
O1 O -0.0105(11) 0.2466(7) 0.5062(2) 0.101(2) Uani 1 1 d .
O2 O 0.6108(12) 0.7169(6) 0.7198(2) 0.097(2) Uani 1 1 d .
S1 S 0.7109(3) 0.58636(17) 0.72399(6) 0.0584(6) Uani 1 1 d .
S2 S 0.2275(3) 0.20726(17) 0.50297(6) 0.0594(6) Uani 1 1 d .

loop_
_atom_site_aniso_label
_atom_site_aniso_U_11
_atom_site_aniso_U_22
_atom_site_aniso_U_33
_atom_site_aniso_U_23
_atom_site_aniso_U_13
_atom_site_aniso_U_12
C1 0.121(8) 0.071(5) 0.054(4) -0.002(4) -0.009(4) 0.002(5)
C2 0.082(6) 0.069(5) 0.073(5) -0.014(4) 0.007(4) -0.012(4)
C3 0.051(4) 0.061(4) 0.049(3) -0.005(3) -0.004(3) -0.006(3)
C4 0.059(5) 0.117(8) 0.112(7) -0.029(6) 0.009(5) 0.011(5)
C5 0.088(6) 0.066(4) 0.051(4) -0.007(3) 0.013(4) -0.024(4)
C6 0.061(5) 0.057(4) 0.056(4) 0.003(3) 0.009(3) -0.014(3)
C7 0.058(5) 0.074(5) 0.059(4) 0.003(3) -0.004(3) 0.008(4)
C8 0.052(4) 0.069(4) 0.052(4) -0.011(3) 0.007(3) 0.003(3)
C9 0.054(4) 0.051(4) 0.053(4) 0.003(3) 0.009(3) -0.006(3)
C10 0.059(5) 0.063(4) 0.070(5) 0.003(4) -0.005(4) 0.005(3)
C11 0.062(5) 0.052(4) 0.081(5) -0.005(3) 0.006(4) 0.001(3)
C12 0.067(5) 0.076(5) 0.055(4) 0.008(3) 0.004(3) -0.015(4)
C13 0.082(6) 0.097(6) 0.060(4) 0.002(4) 0.014(4) -0.002(5)
C14 0.054(4) 0.061(4) 0.055(4) 0.002(3) -0.005(3) 0.001(3)
C15 0.094(7) 0.065(5) 0.094(6) 0.012(4) -0.024(5) 0.000(4)
C16 0.074(6) 0.071(5) 0.086(5) -0.008(4) -0.018(4) -0.005(4)
O1 0.074(4) 0.127(5) 0.104(5) -0.038(4) 0.028(3) -0.018(4)
O2 0.123(5) 0.076(4) 0.092(4) 0.011(3) -0.019(4) 0.011(4)
S1 0.0634(12) 0.0595(11) 0.0524(10) 0.0002(8) 0.0036(8) -0.0082(8)
S2 0.0709(13) 0.0563(10) 0.0511(9) -0.0034(8) 0.0062(8) -0.0138(9)

loop_
_atom_type_symbol
_atom_type_description
_atom_type_scat_dispersion_real
_atom_type_scat_dispersion_imag
_atom_type_scat_source
C C 0.0033 0.0016 'International Tables Vol C Tables 4.2.6.8 and 6.1.1.4'
H H 0.0000 0.0000 'International Tables Vol C Tables 4.2.6.8 and 6.1.1.4'
O O 0.0106 0.0060 'International Tables Vol C Tables 4.2.6.8 and 6.1.1.4'
S S 0.1246 0.1234 'International Tables Vol C Tables 4.2.6.8 and 6.1.1.4'

loop_
_geom_angle_atom_site_label_1
_geom_angle_atom_site_label_2
_geom_angle_atom_site_label_3
_geom_angle
C3 C1 H1A 109.5
C3 C1 H1B 109.5
H1A C1 H1B 109.5
C3 C1 H1C 109.5
H1A C1 H1C 109.5
H1B C1 H1C 109.5
C3 C2 H2A 109.5
C3 C2 H2B 109.5
H2A C2 H2B 109.5
C3 C2 H2C 109.5
H2A C2 H2C 109.5
H2B C2 H2C 109.5
C4 C3 C1 114.0(8)
C4 C3 C2 107.7(7)
C1 C3 C2 110.8(6)
C4 C3 S2 108.5(5)
C1 C3 S2 110.5(5)
C2 C3 S2 105.0(5)
C3 C4 H4A 109.5
C3 C4 H4B 109.5
H4A C4 H4B 109.5
C3 C4 H4C 109.5
H4A C4 H4C 109.5
H4B C4 H4C 109.5
C6 C5 S2 110.0(5)
C6 C5 H5A 109.7
S2 C5 H5A 109.7
C6 C5 H5B 109.7
S2 C5 H5B 109.7
H5A C5 H5B 108.2
C7 C6 C11 118.6(7)
C7 C6 C5 121.5(7)
C11 C6 C5 119.9(7)
C6 C7 C8 121.8(7)
C6 C7 H7 119.1
C8 C7 H7 119.1
C7 C8 C9 120.4(6)
C7 C8 H8 119.8
C9 C8 H8 119.8
C10 C9 C8 117.4(6)
C10 C9 C12 121.4(7)
C8 C9 C12 121.2(6)
C11 C10 C9 121.6(7)
C11 C10 H10 119.2
C9 C10 H10 119.2
C10 C11 C6 120.3(7)
C10 C11 H11 119.9
C6 C11 H11 119.9
C9 C12 S1 112.8(5)
C9 C12 H12A 109.0
S1 C12 H12A 109.0
C9 C12 H12B 109.0
S1 C12 H12B 109.0
H12A C12 H12B 107.8
C14 C13 H13A 109.5
C14 C13 H13B 109.5
H13A C13 H13B 109.5
C14 C13 H13C 109.5
H13A C13 H13C 109.5
H13B C13 H13C 109.5
C13 C14 C15 112.4(7)
C13 C14 C16 111.5(6)
C15 C14 C16 110.4(6)
C13 C14 S1 111.1(5)
C15 C14 S1 107.9(5)
C16 C14 S1 103.2(5)
C14 C15 H15A 109.5
C14 C15 H15B 109.5
H15A C15 H15B 109.5
C14 C15 H15C 109.5
H15A C15 H15C 109.5
H15B C15 H15C 109.5
C14 C16 H16A 109.5
C14 C16 H16B 109.5
H16A C16 H16B 109.5
C14 C16 H16C 109.5
H16A C16 H16C 109.5
H16B C16 H16C 109.5
O2 S1 C12 106.4(4)
O2 S1 C14 107.4(3)
C12 S1 C14 100.6(3)
O1 S2 C5 105.3(4)
O1 S2 C3 107.2(3)
C5 S2 C3 100.1(3)

loop_
_geom_bond_atom_site_label_1
_geom_bond_atom_site_label_2
_geom_bond_distance
C1 C3 1.492(10)
C1 H1A 0.9600
C1 H1B 0.9600
C1 H1C 0.9600
C2 C3 1.521(10)
C2 H2A 0.9600
C2 H2B 0.9600
C2 H2C 0.9600
C3 C4 1.486(11)
C3 S2 1.839(7)
C4 H4A 0.9600
C4 H4B 0.9600
C4 H4C 0.9600
C5 C6 1.511(9)
C5 S2 1.810(7)
C5 H5A 0.9700
C5 H5B 0.9700
C6 C7 1.349(10)
C6 C11 1.395(11)
C7 C8 1.377(9)
C7 H7 0.9300
C8 C9 1.403(9)
C8 H8 0.9300
C9 C10 1.376(10)
C9 C12 1.478(9)
C10 C11 1.372(10)
C10 H10 0.9300
C11 H11 0.9300
C12 S1 1.799(7)
C12 H12A 0.9700
C12 H12B 0.9700
C13 C14 1.501(10)
C13 H13A 0.9600
C13 H13B 0.9600
C13 H13C 0.9600
C14 C15 1.511(10)
C14 C16 1.528(10)
C14 S1 1.850(7)
C15 H15A 0.9600
C15 H15B 0.9600
C15 H15C 0.9600
C16 H16A 0.9600
C16 H16B 0.9600
C16 H16C 0.9600
O1 S2 1.485(7)
O2 S1 1.481(6)

loop_
_geom_torsion_atom_site_label_1
_geom_torsion_atom_site_label_2
_geom_torsion_atom_site_label_3
_geom_torsion_atom_site_label_4
_geom_torsion
S2 C5 C6 C7 -85.0(8)
S2 C5 C6 C11 94.9(7)
C11 C6 C7 C8 -0.4(11)
C5 C6 C7 C8 179.5(7)
C6 C7 C8 C9 -0.6(11)
C7 C8 C9 C10 1.2(10)
C7 C8 C9 C12 -177.4(7)
C8 C9 C10 C11 -0.9(10)
C12 C9 C10 C11 177.7(7)
C9 C10 C11 C6 0.0(11)
C7 C6 C11 C10 0.7(11)
C5 C6 C11 C10 -179.2(6)
C10 C9 C12 S1 68.4(8)
C8 C9 C12 S1 -113.0(7)
C9 C12 S1 O2 86.6(6)
C9 C12 S1 C14 -161.5(6)
C13 C14 S1 O2 58.2(6)
C15 C14 S1 O2 -178.3(6)
C16 C14 S1 O2 -61.4(6)
C13 C14 S1 C12 -53.0(6)
C15 C14 S1 C12 70.6(6)
C16 C14 S1 C12 -172.6(5)
C6 C5 S2 O1 82.5(6)
C6 C5 S2 C3 -166.4(6)
C4 C3 S2 O1 174.0(6)
C1 C3 S2 O1 48.5(7)
C2 C3 S2 O1 -71.0(6)
C4 C3 S2 C5 64.4(7)
C1 C3 S2 C5 -61.1(6)
C2 C3 S2 C5 179.4(5)
